data_7708131
loop_
_publ_author_name
'Longhi, Elena'
'Risko, Chad'
'Bacsa, John'
'Khrustalev, Victor'
'Rigin, Sergei'
'Moudgil, Karttikay'
'Timofeeva, Tatiana V.'
'Marder, Seth R.'
'Barlow, Stephen'

_publ_section_title
;
 Synthesis, structures, and reactivity of isomers of
 [RuCp*(1,4-(Me<sub>2</sub>N)<sub>2</sub>C<sub>6</sub>H<sub>4</sub>)]<sub>2</sub>.
;
_journal_issue 37
_journal_name_full 'Dalton transactions (Cambridge, England : 2003)'
_journal_page_first 13020
_journal_page_last 13030
_journal_paper_doi 10.1039/d1dt02155a
_journal_volume 50
_journal_year 2021
_chemical_formula_moiety 'C20 H31 N2 Ru, F6 P'
_chemical_formula_sum 'C20 H31 F6 N2 P Ru'
_chemical_formula_weight 545.51
_chemical_name_systematic
'(n6-p-tetramethylphenilendiamine)(n5-pentamethylcyclopentadienyl)ruthenium Hexafluorophosphate'
_space_group_crystal_system monoclinic
_space_group_IT_number 14
_space_group_name_Hall '-P 2ybc'
_space_group_name_H-M_alt 'P 1 21/c 1'
_atom_sites_solution_hydrogens geom
_atom_sites_solution_primary dual
_audit_block_doi 10.5517/ccdc.csd.cc27v64g
_audit_creation_date 2018-06-04
_audit_creation_method
;
Olex2 1.2
(compiled 2018.05.29 svn.r3508 for OlexSys, GUI svn.r5506)
;
_audit_update_record
;
2021-04-28 deposited with the CCDC.	2021-08-17 downloaded from the CCDC.
;
_cell_angle_alpha 90
_cell_angle_beta 100.443(3)
_cell_angle_gamma 90
_cell_formula_units_Z 4
_cell_length_a 7.3432(17)
_cell_length_b 17.294(4)
_cell_length_c 17.914(4)
_cell_measurement_reflns_used 4855
_cell_measurement_temperature 100
_cell_measurement_theta_max 24.87
_cell_measurement_theta_min 2.59
_cell_volume 2237.3(9)
_computing_cell_refinement 'SAINT v8.27A (Bruker, 2012)'
_computing_data_reduction 'SAINT v8.27A (Bruker, 2012)'
_computing_molecular_graphics 'Olex2 (Dolomanov et al., 2009)'
_computing_publication_material 'Olex2 (Dolomanov et al., 2009)'
_computing_structure_refinement 'XL (Sheldrick, 2008)'
_computing_structure_solution 'XT (Sheldrick, 2015)'
_diffrn_ambient_temperature 100.15
_diffrn_measured_fraction_theta_full 0.993
_diffrn_measured_fraction_theta_max 0.993
_diffrn_measurement_device_type 'Bruker APEX-II CCD'
_diffrn_measurement_method '\f and \w scans'
_diffrn_radiation_type MoK\a
_diffrn_radiation_wavelength 0.71073
_diffrn_reflns_av_R_equivalents 0.0695
_diffrn_reflns_av_unetI/netI 0.0457
_diffrn_reflns_Laue_measured_fraction_full 0.993
_diffrn_reflns_Laue_measured_fraction_max 0.993
_diffrn_reflns_limit_h_max 8
_diffrn_reflns_limit_h_min -8
_diffrn_reflns_limit_k_max 20
_diffrn_reflns_limit_k_min -20
_diffrn_reflns_limit_l_max 21
_diffrn_reflns_limit_l_min -21
_diffrn_reflns_number 23254
_diffrn_reflns_point_group_measured_fraction_full 0.993
_diffrn_reflns_point_group_measured_fraction_max 0.993
_diffrn_reflns_theta_full 25.115
_diffrn_reflns_theta_max 25.115
_diffrn_reflns_theta_min 3.308
_diffrn_standards_number 0
_exptl_absorpt_coefficient_mu 0.831
_exptl_absorpt_correction_T_max 0.7451
_exptl_absorpt_correction_T_min 0.6517
_exptl_absorpt_correction_type multi-scan
_exptl_absorpt_process_details
'SADABS-2012/1 (Bruker,2012) was used for absorption correction. wR2(int) was 0.0761 before and 0.0630 after correction. The Ratio of minimum to maximum transmission is 0.8746. The \l/2 correction factor is 0.0015.'
_exptl_crystal_colour 'clear light colourless'
_exptl_crystal_colour_lustre clear
_exptl_crystal_colour_modifier light
_exptl_crystal_colour_primary colourless
_exptl_crystal_density_diffrn 1.620
_exptl_crystal_description prism
_exptl_crystal_F_000 1112
_exptl_crystal_size_max 0.4
_exptl_crystal_size_mid 0.1
_exptl_crystal_size_min 0.1
_refine_diff_density_max 0.985
_refine_diff_density_min -0.840
_refine_diff_density_rms 0.120
_refine_ls_extinction_method none
_refine_ls_goodness_of_fit_ref 1.037
_refine_ls_hydrogen_treatment constr
_refine_ls_matrix_type full
_refine_ls_number_parameters 280
_refine_ls_number_reflns 3971
_refine_ls_number_restraints 0
_refine_ls_restrained_S_all 1.037
_refine_ls_R_factor_all 0.0525
_refine_ls_R_factor_gt 0.0417
_refine_ls_shift/su_max 0.000
_refine_ls_shift/su_mean 0.000
_refine_ls_structure_factor_coef Fsqd
_refine_ls_weighting_details 'w=1/[\s^2^(Fo^2^)+(0.0520P)^2^+4.6791P] where P=(Fo^2^+2Fc^2^)/3'
_refine_ls_weighting_scheme calc
_refine_ls_wR_factor_gt 0.1054
_refine_ls_wR_factor_ref 0.1135
_reflns_Friedel_coverage 0.000
_reflns_number_gt 3310
_reflns_number_total 3971
_reflns_threshold_expression 'I > 2\s(I)'
_cod_data_source_file d1dt02155a2.cif
_cod_data_source_block (4)PF6
_cod_depositor_comments 'Adding full bibliography for 7708131--7708134.cif.'
_cod_database_code 7708131
_shelx_shelxl_version_number 2014/7
_shelx_space_group_comment
;
The symmetry employed for this shelxl refinement is uniquely defined
by the following loop, which should always be used as a source of
symmetry information in preference to the above space-group names.
They are only intended as comments.
;
_shelx_estimated_absorpt_t_max 0.922
_shelx_estimated_absorpt_t_min 0.732
_olex2_refinement_description
;
1. Fixed Uiso
 At 1.2 times of:
  All C(H) groups
 At 1.5 times of:
  All C(H,H,H) groups
2.a Aromatic/amide H refined with riding coordinates:
 C7(H7), C11(H11), C10(H10), C8(H8)
2.b Idealised Me refined as rotating group:
 C20(H20A,H20B,H20C), C14(H14A,H14B,H14C), C18(H18A,H18B,H18C), C15(H15A,H15B,
 H15C), C13(H13A,H13B,H13C), C12(H12A,H12B,H12C), C17(H17A,H17B,H17C), C16(H16A,
 H16B,H16C), C19(H19A,H19B,H19C)
;
_olex2_submission_special_instructions 'No special instructions were received'

loop_
_space_group_symop_operation_xyz
'x, y, z'
'-x, y+1/2, -z+1/2'
'-x, -y, -z'
'x, -y-1/2, z-1/2'

loop_
_atom_site_label
_atom_site_type_symbol
_atom_site_fract_x
_atom_site_fract_y
_atom_site_fract_z
_atom_site_U_iso_or_equiv
_atom_site_adp_type
_atom_site_occupancy
_atom_site_site_symmetry_order
_atom_site_calc_flag
_atom_site_refinement_flags_posn
_atom_site_refinement_flags_adp
_atom_site_refinement_flags_occupancy
_atom_site_disorder_assembly
_atom_site_disorder_group
Ru1 Ru 0.62697(4) 0.75791(2) 0.46645(2) 0.02490(13) Uani 1 1 d . . . . .
P1 P 0.83678(18) 0.56079(7) 0.24014(7) 0.0407(3) Uani 1 1 d . . . . .
F6 F 0.7668(6) 0.55831(18) 0.15154(16) 0.0745(10) Uani 1 1 d . . . . .
N1 N 0.7554(5) 0.9091(2) 0.3634(2) 0.0383(9) Uani 1 1 d . . . . .
N2 N 1.0037(5) 0.6667(2) 0.5660(2) 0.0392(9) Uani 1 1 d . . . . .
C7 C 0.8164(5) 0.8578(2) 0.4921(2) 0.0268(8) Uani 1 1 d . . . . .
H7 H 0.7844 0.9060 0.5116 0.032 Uiso 1 1 calc R . . . .
C20 C 0.9955(7) 0.5874(3) 0.5386(3) 0.0513(13) Uani 1 1 d . . . . .
H20A H 0.8663 0.5733 0.5191 0.077 Uiso 1 1 calc GR . . . .
H20B H 1.0470 0.5527 0.5803 0.077 Uiso 1 1 calc GR . . . .
H20C H 1.0675 0.5828 0.4978 0.077 Uiso 1 1 calc GR . . . .
F2 F 0.8122(8) 0.6501(2) 0.2407(2) 0.1227(19) Uani 1 1 d . . . . .
C6 C 0.7994(5) 0.8486(2) 0.4118(2) 0.0285(9) Uani 1 1 d . . . . .
F3 F 0.9059(8) 0.5638(2) 0.32826(19) 0.1174(19) Uani 1 1 d . . . . .
C14 C 0.4887(6) 0.6356(3) 0.5866(3) 0.0415(11) Uani 1 1 d . . . . .
H14A H 0.5785 0.5975 0.5751 0.062 Uiso 1 1 calc GR . . . .
H14B H 0.3773 0.6089 0.5960 0.062 Uiso 1 1 calc GR . . . .
H14C H 0.5433 0.6652 0.6318 0.062 Uiso 1 1 calc GR . . . .
C4 C 0.4121(6) 0.6687(3) 0.4419(2) 0.0356(10) Uani 1 1 d . . . . .
C3 C 0.4382(6) 0.6895(2) 0.5206(2) 0.0308(9) Uani 1 1 d . . . . .
C11 C 0.8205(6) 0.7719(2) 0.3862(2) 0.0312(9) Uani 1 1 d . . . . .
H11 H 0.7904 0.7609 0.3335 0.037 Uiso 1 1 calc R . . . .
C18 C 0.7295(7) 0.9858(3) 0.3919(3) 0.0452(12) Uani 1 1 d . . . . .
H18A H 0.6161 0.9870 0.4135 0.068 Uiso 1 1 calc GR . . . .
H18B H 0.7191 1.0232 0.3502 0.068 Uiso 1 1 calc GR . . . .
H18C H 0.8357 0.9993 0.4313 0.068 Uiso 1 1 calc GR . . . .
C10 C 0.8853(6) 0.7114(2) 0.4376(2) 0.0320(9) Uani 1 1 d . . . . .
H10 H 0.9000 0.6611 0.4182 0.038 Uiso 1 1 calc R . . . .
C15 C 0.4305(8) 0.5892(3) 0.4111(3) 0.0554(14) Uani 1 1 d . . . . .
H15A H 0.4731 0.5928 0.3625 0.083 Uiso 1 1 calc GR . . . .
H15B H 0.3100 0.5632 0.4036 0.083 Uiso 1 1 calc GR . . . .
H15C H 0.5203 0.5595 0.4471 0.083 Uiso 1 1 calc GR . . . .
C8 C 0.8795(5) 0.7972(2) 0.5430(2) 0.0296(9) Uani 1 1 d . . . . .
H8 H 0.8893 0.8055 0.5960 0.036 Uiso 1 1 calc R . . . .
C9 C 0.9286(6) 0.7238(2) 0.5165(2) 0.0305(9) Uani 1 1 d . . . . .
C13 C 0.3984(7) 0.8154(3) 0.5966(3) 0.0447(12) Uani 1 1 d . . . . .
H13A H 0.4743 0.7884 0.6393 0.067 Uiso 1 1 calc GR . . . .
H13B H 0.2717 0.8207 0.6061 0.067 Uiso 1 1 calc GR . . . .
H13C H 0.4506 0.8668 0.5910 0.067 Uiso 1 1 calc GR . . . .
C12 C 0.2832(7) 0.8800(3) 0.4287(4) 0.0572(15) Uani 1 1 d . . . . .
H12A H 0.3526 0.9161 0.4654 0.086 Uiso 1 1 calc GR . . . .
H12B H 0.1504 0.8856 0.4288 0.086 Uiso 1 1 calc GR . . . .
H12C H 0.3079 0.8914 0.3779 0.086 Uiso 1 1 calc GR . . . .
C17 C 0.6910(8) 0.8961(3) 0.2831(3) 0.0515(13) Uani 1 1 d . . . . .
H17A H 0.7835 0.8660 0.2625 0.077 Uiso 1 1 calc GR . . . .
H17B H 0.6723 0.9460 0.2568 0.077 Uiso 1 1 calc GR . . . .
H17C H 0.5737 0.8677 0.2757 0.077 Uiso 1 1 calc GR . . . .
C5 C 0.3522(6) 0.7365(3) 0.3987(3) 0.0400(11) Uani 1 1 d . . . . .
C2 C 0.3962(6) 0.7700(3) 0.5254(2) 0.0330(9) Uani 1 1 d . . . . .
C16 C 0.2980(8) 0.7389(4) 0.3140(3) 0.0650(18) Uani 1 1 d . . . . .
H16A H 0.3140 0.7915 0.2960 0.098 Uiso 1 1 calc GR . . . .
H16B H 0.1681 0.7234 0.2992 0.098 Uiso 1 1 calc GR . . . .
H16C H 0.3764 0.7032 0.2913 0.098 Uiso 1 1 calc GR . . . .
C1 C 0.3422(5) 0.7988(3) 0.4502(3) 0.0345(10) Uani 1 1 d . . . . .
F5 F 0.8721(11) 0.4736(2) 0.2383(2) 0.174(3) Uani 1 1 d . . . . .
C19 C 1.0111(7) 0.6780(3) 0.6467(3) 0.0508(13) Uani 1 1 d . . . . .
H19A H 0.8851 0.6840 0.6568 0.076 Uiso 1 1 calc GR . . . .
H19B H 1.0832 0.7246 0.6633 0.076 Uiso 1 1 calc GR . . . .
H19C H 1.0699 0.6331 0.6745 0.076 Uiso 1 1 calc GR . . . .
F1 F 0.6383(8) 0.5515(6) 0.2498(3) 0.198(4) Uani 1 1 d . . . . .
F4 F 1.0340(7) 0.5769(5) 0.2269(4) 0.198(4) Uani 1 1 d . . . . .

loop_
_atom_site_aniso_label
_atom_site_aniso_U_11
_atom_site_aniso_U_22
_atom_site_aniso_U_33
_atom_site_aniso_U_23
_atom_site_aniso_U_13
_atom_site_aniso_U_12
Ru1 0.0250(2) 0.0267(2) 0.0223(2) -0.00161(12) 0.00217(13) -0.00277(13)
P1 0.0510(8) 0.0356(6) 0.0327(6) -0.0076(5) 0.0001(5) 0.0049(5)
F6 0.129(3) 0.0521(19) 0.0359(16) -0.0030(14) -0.0038(18) 0.0057(19)
N1 0.050(2) 0.0321(19) 0.033(2) 0.0023(16) 0.0078(17) -0.0021(17)
N2 0.036(2) 0.039(2) 0.040(2) 0.0047(17) -0.0005(17) 0.0038(16)
C7 0.027(2) 0.025(2) 0.029(2) -0.0068(16) 0.0059(17) -0.0065(16)
C20 0.046(3) 0.036(3) 0.068(3) 0.005(2) -0.002(3) 0.006(2)
F2 0.210(5) 0.052(2) 0.085(3) -0.025(2) -0.029(3) 0.032(3)
C6 0.025(2) 0.031(2) 0.030(2) -0.0015(17) 0.0069(17) -0.0044(17)
F3 0.222(5) 0.074(3) 0.0358(19) -0.0162(17) -0.031(2) 0.036(3)
C14 0.038(3) 0.043(3) 0.040(3) 0.012(2) 0.001(2) -0.007(2)
C4 0.032(2) 0.039(2) 0.034(2) -0.0023(19) 0.0024(19) -0.0147(19)
C3 0.026(2) 0.033(2) 0.033(2) 0.0044(17) 0.0023(17) -0.0069(17)
C11 0.033(2) 0.035(2) 0.028(2) -0.0060(18) 0.0095(18) -0.0021(18)
C18 0.054(3) 0.031(2) 0.051(3) 0.006(2) 0.012(2) 0.001(2)
C10 0.029(2) 0.028(2) 0.040(2) -0.0060(18) 0.0095(19) 0.0004(17)
C15 0.065(4) 0.046(3) 0.057(3) -0.017(2) 0.015(3) -0.021(3)
C8 0.024(2) 0.038(2) 0.025(2) -0.0048(17) 0.0010(16) -0.0063(17)
C9 0.022(2) 0.032(2) 0.037(2) 0.0000(18) 0.0024(17) -0.0020(17)
C13 0.042(3) 0.047(3) 0.050(3) -0.014(2) 0.019(2) -0.006(2)
C12 0.029(3) 0.051(3) 0.089(4) 0.028(3) 0.005(3) 0.004(2)
C17 0.073(4) 0.051(3) 0.031(2) 0.008(2) 0.007(2) 0.002(3)
C5 0.029(2) 0.058(3) 0.029(2) 0.009(2) -0.0058(18) -0.014(2)
C2 0.025(2) 0.036(2) 0.039(2) 0.0009(18) 0.0079(18) -0.0050(17)
C16 0.053(3) 0.104(5) 0.031(3) 0.013(3) -0.013(2) -0.035(3)
C1 0.019(2) 0.038(2) 0.045(3) 0.014(2) 0.0010(18) -0.0033(17)
F5 0.378(10) 0.053(2) 0.055(2) -0.0091(19) -0.058(4) 0.068(4)
C19 0.047(3) 0.058(3) 0.043(3) 0.015(2) -0.002(2) -0.004(2)
F1 0.116(4) 0.366(11) 0.132(5) -0.076(6) 0.076(4) -0.120(6)
F4 0.073(3) 0.337(10) 0.192(6) -0.132(7) 0.042(4) -0.036(5)

loop_
_atom_type_symbol
_atom_type_description
_atom_type_scat_dispersion_real
_atom_type_scat_dispersion_imag
_atom_type_scat_source
C C 0.0033 0.0016 'International Tables Vol C Tables 4.2.6.8 and 6.1.1.4'
H H 0.0000 0.0000 'International Tables Vol C Tables 4.2.6.8 and 6.1.1.4'
F F 0.0171 0.0103 'International Tables Vol C Tables 4.2.6.8 and 6.1.1.4'
N N 0.0061 0.0033 'International Tables Vol C Tables 4.2.6.8 and 6.1.1.4'
P P 0.1023 0.0942 'International Tables Vol C Tables 4.2.6.8 and 6.1.1.4'
Ru Ru -1.2594 0.8363 'International Tables Vol C Tables 4.2.6.8 and 6.1.1.4'

loop_
_geom_angle_atom_site_label_1
_geom_angle_atom_site_label_2
_geom_angle_atom_site_label_3
_geom_angle
_geom_angle_site_symmetry_1
_geom_angle_site_symmetry_3
_geom_angle_publ_flag
C7 Ru1 C6 36.47(14) . . ?
C7 Ru1 C9 66.21(15) . . ?
C4 Ru1 C7 173.09(16) . . ?
C4 Ru1 C6 144.30(15) . . ?
C4 Ru1 C11 118.07(16) . . ?
C4 Ru1 C10 108.32(16) . . ?
C4 Ru1 C8 146.60(16) . . ?
C4 Ru1 C9 120.16(16) . . ?
C3 Ru1 C7 139.28(15) . . ?
C3 Ru1 C6 170.59(15) . . ?
C3 Ru1 C4 38.28(15) . . ?
C3 Ru1 C11 152.22(16) . . ?
C3 Ru1 C10 123.36(16) . . ?
C3 Ru1 C8 114.92(15) . . ?
C3 Ru1 C9 109.33(15) . . ?
C3 Ru1 C5 63.78(16) . . ?
C11 Ru1 C7 66.13(15) . . ?
C11 Ru1 C6 36.27(14) . . ?
C11 Ru1 C9 66.18(16) . . ?
C10 Ru1 C7 78.38(15) . . ?
C10 Ru1 C6 65.96(15) . . ?
C10 Ru1 C11 37.42(16) . . ?
C10 Ru1 C9 36.27(15) . . ?
C8 Ru1 C7 37.28(15) . . ?
C8 Ru1 C6 66.15(15) . . ?
C8 Ru1 C11 78.66(15) . . ?
C8 Ru1 C10 66.20(15) . . ?
C8 Ru1 C9 36.68(16) . . ?
C9 Ru1 C6 77.30(15) . . ?
C5 Ru1 C7 136.75(16) . . ?
C5 Ru1 C6 113.33(15) . . ?
C5 Ru1 C4 38.06(17) . . ?
C5 Ru1 C11 107.15(17) . . ?
C5 Ru1 C10 123.60(18) . . ?
C5 Ru1 C8 169.67(17) . . ?
C5 Ru1 C9 153.42(18) . . ?
C2 Ru1 C7 109.97(15) . . ?
C2 Ru1 C6 132.12(15) . . ?
C2 Ru1 C4 64.37(17) . . ?
C2 Ru1 C3 38.51(16) . . ?
C2 Ru1 C11 163.72(16) . . ?
C2 Ru1 C10 158.85(16) . . ?
C2 Ru1 C8 108.13(15) . . ?
C2 Ru1 C9 128.00(16) . . ?
C2 Ru1 C5 64.04(17) . . ?
C2 Ru1 C1 38.28(16) . . ?
C1 Ru1 C7 109.03(15) . . ?
C1 Ru1 C6 107.82(15) . . ?
C1 Ru1 C4 64.11(17) . . ?
C1 Ru1 C3 64.06(15) . . ?
C1 Ru1 C11 126.39(16) . . ?
C1 Ru1 C10 158.94(17) . . ?
C1 Ru1 C8 131.46(17) . . ?
C1 Ru1 C9 164.78(17) . . ?
C1 Ru1 C5 38.24(18) . . ?
F2 P1 F6 90.9(2) . . ?
F2 P1 F3 88.7(2) . . ?
F3 P1 F6 179.6(2) . . ?
F5 P1 F6 88.68(19) . . ?
F5 P1 F2 176.7(4) . . ?
F5 P1 F3 91.7(2) . . ?
F5 P1 F4 90.4(5) . . ?
F1 P1 F6 88.1(3) . . ?
F1 P1 F2 89.4(4) . . ?
F1 P1 F3 91.8(3) . . ?
F1 P1 F5 93.9(5) . . ?
F1 P1 F4 175.1(6) . . ?
F4 P1 F6 89.7(3) . . ?
F4 P1 F2 86.2(4) . . ?
F4 P1 F3 90.4(4) . . ?
C6 N1 C18 120.9(4) . . ?
C6 N1 C17 120.7(4) . . ?
C18 N1 C17 116.9(4) . . ?
C9 N2 C20 118.3(4) . . ?
C9 N2 C19 118.9(4) . . ?
C19 N2 C20 117.1(4) . . ?
Ru1 C7 H7 125.0 . . ?
C6 C7 Ru1 76.6(2) . . ?
C6 C7 H7 119.1 . . ?
C8 C7 Ru1 71.0(2) . . ?
C8 C7 H7 119.1 . . ?
C8 C7 C6 121.7(4) . . ?
N2 C20 H20A 109.5 . . ?
N2 C20 H20B 109.5 . . ?
N2 C20 H20C 109.5 . . ?
H20A C20 H20B 109.5 . . ?
H20A C20 H20C 109.5 . . ?
H20B C20 H20C 109.5 . . ?
N1 C6 Ru1 134.3(3) . . ?
N1 C6 C7 121.5(4) . . ?
N1 C6 C11 122.7(4) . . ?
C7 C6 Ru1 67.0(2) . . ?
C11 C6 Ru1 66.9(2) . . ?
C11 C6 C7 115.7(4) . . ?
H14A C14 H14B 109.5 . . ?
H14A C14 H14C 109.5 . . ?
H14B C14 H14C 109.5 . . ?
C3 C14 H14A 109.5 . . ?
C3 C14 H14B 109.5 . . ?
C3 C14 H14C 109.5 . . ?
C3 C4 Ru1 70.3(2) . . ?
C3 C4 C15 126.0(4) . . ?
C15 C4 Ru1 127.6(3) . . ?
C5 C4 Ru1 70.8(2) . . ?
C5 C4 C3 107.4(4) . . ?
C5 C4 C15 126.4(4) . . ?
C14 C3 Ru1 127.0(3) . . ?
C4 C3 Ru1 71.4(2) . . ?
C4 C3 C14 126.1(4) . . ?
C2 C3 Ru1 70.1(2) . . ?
C2 C3 C14 125.6(4) . . ?
C2 C3 C4 108.1(4) . . ?
Ru1 C11 H11 124.3 . . ?
C6 C11 Ru1 76.9(2) . . ?
C6 C11 H11 119.2 . . ?
C10 C11 Ru1 71.2(2) . . ?
C10 C11 C6 121.6(4) . . ?
C10 C11 H11 119.2 . . ?
N1 C18 H18A 109.5 . . ?
N1 C18 H18B 109.5 . . ?
N1 C18 H18C 109.5 . . ?
H18A C18 H18B 109.5 . . ?
H18A C18 H18C 109.5 . . ?
H18B C18 H18C 109.5 . . ?
Ru1 C10 H10 125.4 . . ?
C11 C10 Ru1 71.4(2) . . ?
C11 C10 H10 119.1 . . ?
C9 C10 Ru1 75.9(2) . . ?
C9 C10 C11 121.8(4) . . ?
C9 C10 H10 119.1 . . ?
C4 C15 H15A 109.5 . . ?
C4 C15 H15B 109.5 . . ?
C4 C15 H15C 109.5 . . ?
H15A C15 H15B 109.5 . . ?
H15A C15 H15C 109.5 . . ?
H15B C15 H15C 109.5 . . ?
Ru1 C8 H8 124.9 . . ?
C7 C8 Ru1 71.7(2) . . ?
C7 C8 H8 119.4 . . ?
C7 C8 C9 121.3(4) . . ?
C9 C8 Ru1 75.7(2) . . ?
C9 C8 H8 119.4 . . ?
N2 C9 Ru1 132.7(3) . . ?
N2 C9 C10 121.9(4) . . ?
N2 C9 C8 121.5(4) . . ?
C10 C9 Ru1 67.9(2) . . ?
C10 C9 C8 116.5(4) . . ?
C8 C9 Ru1 67.6(2) . . ?
H13A C13 H13B 109.5 . . ?
H13A C13 H13C 109.5 . . ?
H13B C13 H13C 109.5 . . ?
C2 C13 H13A 109.5 . . ?
C2 C13 H13B 109.5 . . ?
C2 C13 H13C 109.5 . . ?
H12A C12 H12B 109.5 . . ?
H12A C12 H12C 109.5 . . ?
H12B C12 H12C 109.5 . . ?
C1 C12 H12A 109.5 . . ?
C1 C12 H12B 109.5 . . ?
C1 C12 H12C 109.5 . . ?
N1 C17 H17A 109.5 . . ?
N1 C17 H17B 109.5 . . ?
N1 C17 H17C 109.5 . . ?
H17A C17 H17B 109.5 . . ?
H17A C17 H17C 109.5 . . ?
H17B C17 H17C 109.5 . . ?
C4 C5 Ru1 71.1(2) . . ?
C4 C5 C16 124.8(5) . . ?
C4 C5 C1 108.4(4) . . ?
C16 C5 Ru1 127.3(4) . . ?
C1 C5 Ru1 70.4(2) . . ?
C1 C5 C16 126.7(5) . . ?
C3 C2 Ru1 71.3(2) . . ?
C3 C2 C13 126.3(4) . . ?
C13 C2 Ru1 125.4(3) . . ?
C1 C2 Ru1 71.4(2) . . ?
C1 C2 C3 108.0(4) . . ?
C1 C2 C13 125.6(4) . . ?
C5 C16 H16A 109.5 . . ?
C5 C16 H16B 109.5 . . ?
C5 C16 H16C 109.5 . . ?
H16A C16 H16B 109.5 . . ?
H16A C16 H16C 109.5 . . ?
H16B C16 H16C 109.5 . . ?
C12 C1 Ru1 124.4(3) . . ?
C5 C1 Ru1 71.3(2) . . ?
C5 C1 C12 125.9(4) . . ?
C2 C1 Ru1 70.3(2) . . ?
C2 C1 C12 126.1(5) . . ?
C2 C1 C5 108.0(4) . . ?
N2 C19 H19A 109.5 . . ?
N2 C19 H19B 109.5 . . ?
N2 C19 H19C 109.5 . . ?
H19A C19 H19B 109.5 . . ?
H19A C19 H19C 109.5 . . ?
H19B C19 H19C 109.5 . . ?

loop_
_geom_bond_atom_site_label_1
_geom_bond_atom_site_label_2
_geom_bond_distance
_geom_bond_site_symmetry_2
_geom_bond_publ_flag
Ru1 C7 2.214(4) . ?
Ru1 C6 2.340(4) . ?
Ru1 C4 2.193(4) . ?
Ru1 C3 2.179(4) . ?
Ru1 C11 2.209(4) . ?
Ru1 C10 2.206(4) . ?
Ru1 C8 2.204(4) . ?
Ru1 C9 2.310(4) . ?
Ru1 C5 2.189(4) . ?
Ru1 C2 2.164(4) . ?
Ru1 C1 2.177(4) . ?
P1 F6 1.578(3) . ?
P1 F2 1.555(4) . ?
P1 F3 1.569(3) . ?
P1 F5 1.532(4) . ?
P1 F1 1.507(5) . ?
P1 F4 1.534(5) . ?
N1 C6 1.359(5) . ?
N1 C18 1.446(6) . ?
N1 C17 1.448(6) . ?
N2 C20 1.454(6) . ?
N2 C9 1.374(5) . ?
N2 C19 1.451(6) . ?
C7 H7 0.9500 . ?
C7 C6 1.430(5) . ?
C7 C8 1.412(6) . ?
C20 H20A 0.9800 . ?
C20 H20B 0.9800 . ?
C20 H20C 0.9800 . ?
C6 C11 1.421(6) . ?
C14 H14A 0.9800 . ?
C14 H14B 0.9800 . ?
C14 H14C 0.9800 . ?
C14 C3 1.498(6) . ?
C4 C3 1.434(6) . ?
C4 C15 1.496(6) . ?
C4 C5 1.429(6) . ?
C3 C2 1.432(6) . ?
C11 H11 0.9500 . ?
C11 C10 1.416(6) . ?
C18 H18A 0.9800 . ?
C18 H18B 0.9800 . ?
C18 H18C 0.9800 . ?
C10 H10 0.9500 . ?
C10 C9 1.409(6) . ?
C15 H15A 0.9800 . ?
C15 H15B 0.9800 . ?
C15 H15C 0.9800 . ?
C8 H8 0.9500 . ?
C8 C9 1.424(6) . ?
C13 H13A 0.9800 . ?
C13 H13B 0.9800 . ?
C13 H13C 0.9800 . ?
C13 C2 1.495(6) . ?
C12 H12A 0.9800 . ?
C12 H12B 0.9800 . ?
C12 H12C 0.9800 . ?
C12 C1 1.499(6) . ?
C17 H17A 0.9800 . ?
C17 H17B 0.9800 . ?
C17 H17C 0.9800 . ?
C5 C16 1.499(7) . ?
C5 C1 1.430(7) . ?
C2 C1 1.423(6) . ?
C16 H16A 0.9800 . ?
C16 H16B 0.9800 . ?
C16 H16C 0.9800 . ?
C19 H19A 0.9800 . ?
C19 H19B 0.9800 . ?
C19 H19C 0.9800 . ?
